data_2239785
loop_
_publ_author_name
'Abdelhamid, Antar A.'
'Mohamed, Shaaban K.'
'Simpson, Jim'

_publ_section_title
;
 Crystal structure of
 9-(3-bromo-5-chloro-2-hydroxyphenyl)-10-(2-hydroxyethyl)-3,3,6,6-tetramethyl-3,4,6,7,9,10-hexahydroacridine-1,8(2<i>H</i>,5<i>H</i>)-dione
;
_journal_coeditor_code HB0002
_journal_issue 8
_journal_name_full 'Acta Crystallographica Section E'
_journal_page_first 44
_journal_page_last 47
_journal_paper_doi 10.1107/S1600536814009556
_journal_volume 70
_journal_year 2014
_chemical_formula_iupac 'C25 H29 Br Cl N O4'
_chemical_formula_moiety 'C25 H29 Br Cl N O4'
_chemical_formula_sum 'C25 H29 Br Cl N O4'
_chemical_formula_weight 522.85
_chemical_name_systematic
9-(3-Bromo-5-chloro-2-hydroxyphenyl)-10-(2-hydroxyethyl)-3,3,6,6-tetramethyl-3,4,6,7,9,10-hexahydroacridine-1,8(2<i>H</i>,5<i>H</i>)-dione
_space_group_crystal_system monoclinic
_space_group_IT_number 14
_space_group_name_Hall '-P 2yn'
_space_group_name_H-M_alt 'P 1 21/n 1'
_symmetry_space_group_name_Hall '-P 2yn'
_symmetry_space_group_name_H-M 'P 1 21/n 1'
_atom_sites_solution_hydrogens mixed
_audit_creation_method SHELXL-2013
_cell_angle_alpha 90
_cell_angle_beta 107.908(3)
_cell_angle_gamma 90
_cell_formula_units_Z 4
_cell_length_a 10.5373(3)
_cell_length_b 17.1597(3)
_cell_length_c 13.7278(4)
_cell_measurement_reflns_used 8397
_cell_measurement_temperature 100(2)
_cell_measurement_theta_max 76.4440
_cell_measurement_theta_min 4.2450
_cell_volume 2361.96(11)
_computing_cell_refinement 'CrysAlis PRO (Agilent, 2013)'
_computing_data_collection 'CrysAlis PRO (Agilent, 2013)'
_computing_data_reduction 'CrysAlis PRO (Agilent, 2013)'
_computing_molecular_graphics 'Mercury (Macrae <i>et al.</i>, 2008)'
_computing_publication_material
;
SHELXL2013 (Sheldrick, 2008), enCIFer (Allen <i>et al.</i>,
2004),
PLATON (Spek, 2009) and publCIF (Westrip, 2010)
;
_computing_structure_refinement
;
SHELXL2013 (Sheldrick, 2008) and <i>TITAN2000</i> (Hunter & Simpson,
1999)
;
_computing_structure_solution
;
SHELXS97 (Sheldrick, 2008)  and <i>TITAN2000</i> (Hunter & Simpson,
1999)
;
_diffrn_ambient_temperature 100(2)
_diffrn_detector_area_resol_mean 5.1725
_diffrn_measured_fraction_theta_full 1.000
_diffrn_measured_fraction_theta_max 0.988
_diffrn_measurement_device_type 'Agilent SuperNova (Dual, Cu at zero, Atlas)'
_diffrn_measurement_method '\w scans'
_diffrn_radiation_source 'SuperNova (Cu) X-ray Source'
_diffrn_radiation_type CuK\a
_diffrn_radiation_wavelength 1.54184
_diffrn_reflns_av_R_equivalents 0.0760
_diffrn_reflns_limit_h_max 12
_diffrn_reflns_limit_h_min -13
_diffrn_reflns_limit_k_max 21
_diffrn_reflns_limit_k_min -21
_diffrn_reflns_limit_l_max 15
_diffrn_reflns_limit_l_min -17
_diffrn_reflns_number 20233
_diffrn_reflns_theta_full 67.684
_diffrn_reflns_theta_max 76.740
_diffrn_reflns_theta_min 4.254
_exptl_absorpt_coefficient_mu 3.674
_exptl_absorpt_correction_T_max 1.00000
_exptl_absorpt_correction_T_min 0.73344
_exptl_absorpt_correction_type multi-scan
_exptl_absorpt_process_details '(CrysAlis PRO; Agilent, 2013)'
_exptl_crystal_colour yellow
_exptl_crystal_density_diffrn 1.470
_exptl_crystal_density_method 'not measured'
_exptl_crystal_description needle
_exptl_crystal_F_000 1080
_exptl_crystal_size_max 0.19
_exptl_crystal_size_mid 0.07
_exptl_crystal_size_min 0.06
_refine_diff_density_max 0.668
_refine_diff_density_min -0.567
_refine_ls_extinction_method none
_refine_ls_goodness_of_fit_ref 1.025
_refine_ls_hydrogen_treatment mixed
_refine_ls_matrix_type full
_refine_ls_number_parameters 299
_refine_ls_number_reflns 4922
_refine_ls_number_restraints 0
_refine_ls_restrained_S_all 1.025
_refine_ls_R_factor_all 0.0505
_refine_ls_R_factor_gt 0.0404
_refine_ls_shift/su_max 0.001
_refine_ls_shift/su_mean 0.000
_refine_ls_structure_factor_coef Fsqd
_refine_ls_weighting_details 'w=1/[\s^2^(Fo^2^)+(0.0431P)^2^+3.0935P] where P=(Fo^2^+2Fc^2^)/3'
_refine_ls_weighting_scheme calc
_refine_ls_wR_factor_gt 0.0984
_refine_ls_wR_factor_ref 0.1076
_reflns_number_gt 4128
_reflns_number_total 4922
_reflns_threshold_expression I>2\s(I)
_cod_data_source_file hb0002sup1.cf
_cod_data_source_block 1
_cod_original_cell_volume 2361.96(10)
_cod_database_code 2239785
_shelx_space_group_comment
;
The symmetry employed for this shelxl refinement is uniquely defined
by the following loop, which should always be used as a source of
symmetry information in preference to the above space-group names.
They are only intended as comments.
;
_shelx_estimated_absorpt_t_min 0.542
_shelx_estimated_absorpt_t_max 0.810
_shelxl_version_number .2013

loop_
_space_group_symop_operation_xyz
'x, y, z'
'-x+1/2, y+1/2, -z+1/2'
'-x, -y, -z'
'x-1/2, -y-1/2, z-1/2'

loop_
_atom_site_type_symbol
_atom_site_label
_atom_site_fract_x
_atom_site_fract_y
_atom_site_fract_z
_atom_site_U_iso_or_equiv
_atom_site_adp_type
_atom_site_calc_flag
_atom_site_occupancy
C C1 0.2756(3) 0.38420(16) 0.7425(2) 0.0165(5) Uani d 1
O O1 0.2646(2) 0.41046(12) 0.65603(15) 0.0220(4) Uani d 1
C C2 0.2254(3) 0.42807(16) 0.8181(2) 0.0183(6) Uani d 1
H H2A 0.1555 0.4653 0.7808 0.022 Uiso calc 1
H H2B 0.2996 0.4584 0.8644 0.022 Uiso calc 1
C C3 0.1680(3) 0.37339(17) 0.8817(2) 0.0182(6) Uani d 1
C C31 0.0446(3) 0.33120(18) 0.8117(2) 0.0218(6) Uani d 1
H H31A -0.0221 0.3697 0.7760 0.033 Uiso calc 1
H H31B 0.0068 0.2973 0.8531 0.033 Uiso calc 1
H H31C 0.0707 0.2997 0.7615 0.033 Uiso calc 1
C C32 0.1278(3) 0.42057(18) 0.9624(2) 0.0224(6) Uani d 1
H H32A 0.2058 0.4486 1.0058 0.034 Uiso calc 1
H H32B 0.0938 0.3852 1.0046 0.034 Uiso calc 1
H H32C 0.0582 0.4580 0.9282 0.034 Uiso calc 1
C C4 0.2757(3) 0.31371(16) 0.9365(2) 0.0169(5) Uani d 1
H H4A 0.3401 0.3394 0.9958 0.020 Uiso calc 1
H H4B 0.2327 0.2709 0.9631 0.020 Uiso calc 1
C C5 0.6375(3) 0.13867(17) 0.9129(2) 0.0187(6) Uani d 1
H H5A 0.5984 0.0944 0.9400 0.022 Uiso calc 1
H H5B 0.6987 0.1665 0.9719 0.022 Uiso calc 1
C C6 0.7183(3) 0.10665(17) 0.8456(2) 0.0199(6) Uani d 1
C C61 0.6375(3) 0.04386(18) 0.7733(2) 0.0272(7) Uani d 1
H H61A 0.6193 0.0006 0.8137 0.041 Uiso calc 1
H H61B 0.6886 0.0247 0.7294 0.041 Uiso calc 1
H H61C 0.5531 0.0661 0.7307 0.041 Uiso calc 1
C C62 0.8489(3) 0.0709(2) 0.9150(3) 0.0284(7) Uani d 1
H H62A 0.8281 0.0300 0.9576 0.043 Uiso calc 1
H H62B 0.9024 0.1115 0.9591 0.043 Uiso calc 1
H H62C 0.8993 0.0483 0.8726 0.043 Uiso calc 1
C C7 0.7509(3) 0.17336(18) 0.7830(2) 0.0210(6) Uani d 1
H H7A 0.8091 0.2117 0.8300 0.025 Uiso calc 1
H H7B 0.8000 0.1525 0.7377 0.025 Uiso calc 1
C C8 0.6261(3) 0.21319(16) 0.7195(2) 0.0179(5) Uani d 1
O O8 0.6181(2) 0.23890(12) 0.63285(15) 0.0211(4) Uani d 1
C C9 0.3948(3) 0.26576(16) 0.7015(2) 0.0146(5) Uani d 1
H H9 0.4202 0.3042 0.6560 0.018 Uiso calc 1
N N10 0.4338(2) 0.21496(13) 0.90561(17) 0.0150(4) Uani d 1
C C101 0.4242(3) 0.17121(17) 0.9961(2) 0.0193(6) Uani d 1
H H10A 0.3974 0.2072 1.0427 0.023 Uiso calc 1
H H10B 0.5128 0.1494 1.0337 0.023 Uiso calc 1
C C102 0.3240(3) 0.10579(18) 0.9650(2) 0.0243(6) Uani d 1
H H10C 0.3186 0.0776 1.0265 0.029 Uiso calc 1
H H10D 0.2347 0.1272 0.9288 0.029 Uiso calc 1
O O102 0.3641(3) 0.05431(14) 0.9002(2) 0.0338(6) Uani d 1
H H102 0.318(5) 0.015(3) 0.888(4) 0.051 Uiso d 1
C C11 0.3399(3) 0.30933(16) 0.7750(2) 0.0151(5) Uani d 1
C C12 0.3510(3) 0.27926(16) 0.8694(2) 0.0156(5) Uani d 1
C C13 0.5263(3) 0.19368(15) 0.8568(2) 0.0153(5) Uani d 1
C C14 0.5183(3) 0.22261(16) 0.7631(2) 0.0155(5) Uani d 1
C C91 0.2933(3) 0.20862(16) 0.6350(2) 0.0152(5) Uani d 1
C C92 0.2973(3) 0.18932(16) 0.5361(2) 0.0155(5) Uani d 1
O O92 0.3860(2) 0.22101(12) 0.49447(15) 0.0185(4) Uani d 1
H H92 0.453(4) 0.232(2) 0.542(3) 0.028 Uiso d 1
C C93 0.2039(3) 0.13599(17) 0.4773(2) 0.0167(5) Uani d 1
Br Br93 0.20688(3) 0.10910(2) 0.34475(2) 0.01878(10) Uani d 1
C C94 0.1101(3) 0.10051(15) 0.5147(2) 0.0156(5) Uani d 1
H H94 0.0464 0.0652 0.4736 0.019 Uiso calc 1
C C95 0.1116(3) 0.11794(16) 0.6140(2) 0.0165(5) Uani d 1
Cl Cl95 0.00165(7) 0.07019(4) 0.66614(5) 0.01978(15) Uani d 1
C C96 0.2010(3) 0.17139(16) 0.6729(2) 0.0157(5) Uani d 1
H H96 0.1993 0.1828 0.7402 0.019 Uiso calc 1

loop_
_atom_site_aniso_label
_atom_site_aniso_U_11
_atom_site_aniso_U_22
_atom_site_aniso_U_33
_atom_site_aniso_U_12
_atom_site_aniso_U_13
_atom_site_aniso_U_23
C1 0.0146(12) 0.0157(13) 0.0207(13) -0.0030(10) 0.0075(10) -0.0029(10)
O1 0.0287(11) 0.0196(10) 0.0212(10) 0.0037(9) 0.0128(8) 0.0039(8)
C2 0.0217(14) 0.0140(13) 0.0223(13) -0.0013(11) 0.0114(11) -0.0024(11)
C3 0.0179(13) 0.0196(13) 0.0190(13) -0.0008(11) 0.0085(11) -0.0019(11)
C31 0.0183(14) 0.0254(15) 0.0241(14) -0.0015(12) 0.0100(11) -0.0023(12)
C32 0.0257(15) 0.0213(14) 0.0243(14) 0.0003(12) 0.0139(12) -0.0013(12)
C4 0.0182(13) 0.0160(13) 0.0190(12) -0.0009(11) 0.0094(10) -0.0004(11)
C5 0.0184(14) 0.0154(13) 0.0208(13) 0.0016(11) 0.0039(10) 0.0017(11)
C6 0.0187(14) 0.0177(14) 0.0230(14) 0.0046(11) 0.0058(11) -0.0007(11)
C61 0.0315(17) 0.0190(14) 0.0308(16) 0.0009(13) 0.0094(13) -0.0066(13)
C62 0.0243(16) 0.0259(16) 0.0339(17) 0.0087(13) 0.0070(13) 0.0032(13)
C7 0.0176(14) 0.0244(15) 0.0235(14) 0.0034(12) 0.0099(11) -0.0004(12)
C8 0.0187(13) 0.0147(13) 0.0213(13) -0.0036(11) 0.0076(10) -0.0067(11)
O8 0.0183(10) 0.0254(11) 0.0215(10) -0.0003(8) 0.0089(8) -0.0010(8)
C9 0.0163(13) 0.0143(12) 0.0145(12) 0.0000(10) 0.0066(10) 0.0010(10)
N10 0.0173(11) 0.0119(10) 0.0176(11) -0.0013(9) 0.0082(9) 0.0013(9)
C101 0.0253(14) 0.0169(13) 0.0178(13) -0.0004(11) 0.0100(11) 0.0008(11)
C102 0.0328(17) 0.0195(14) 0.0246(15) -0.0041(13) 0.0145(13) 0.0021(11)
O102 0.0382(14) 0.0207(11) 0.0491(15) -0.0109(10) 0.0232(11) -0.0082(11)
C11 0.0168(13) 0.0129(12) 0.0170(12) -0.0023(10) 0.0074(10) -0.0034(10)
C12 0.0145(13) 0.0132(12) 0.0205(13) -0.0020(10) 0.0077(10) -0.0016(10)
C13 0.0156(12) 0.0122(12) 0.0204(12) -0.0055(10) 0.0087(10) -0.0060(10)
C14 0.0149(13) 0.0141(12) 0.0186(12) -0.0021(10) 0.0067(10) -0.0037(10)
C91 0.0148(12) 0.0143(12) 0.0176(12) 0.0014(10) 0.0067(10) -0.0009(10)
C92 0.0160(13) 0.0138(12) 0.0175(12) 0.0036(10) 0.0061(10) 0.0024(10)
O92 0.0172(10) 0.0237(10) 0.0167(9) -0.0020(8) 0.0084(8) -0.0001(8)
C93 0.0160(13) 0.0177(13) 0.0169(12) 0.0026(11) 0.0058(10) -0.0007(10)
Br93 0.02276(17) 0.01832(16) 0.01709(15) 0.00042(11) 0.00884(11) -0.00280(10)
C94 0.0146(13) 0.0133(12) 0.0177(12) 0.0010(10) 0.0034(10) -0.0010(10)
C95 0.0160(13) 0.0130(12) 0.0225(13) 0.0008(10) 0.0089(10) 0.0023(10)
Cl95 0.0189(3) 0.0198(3) 0.0234(3) -0.0044(3) 0.0106(2) -0.0021(3)
C96 0.0167(13) 0.0150(12) 0.0163(12) 0.0017(10) 0.0066(10) 0.0001(10)

loop_
_atom_type_symbol
_atom_type_description
_atom_type_scat_dispersion_real
_atom_type_scat_dispersion_imag
_atom_type_scat_source
C C 0.0181 0.0091 'International Tables Vol C Tables 4.2.6.8 and 6.1.1.4'
H H 0.0000 0.0000 'International Tables Vol C Tables 4.2.6.8 and 6.1.1.4'
N N 0.0311 0.0180 'International Tables Vol C Tables 4.2.6.8 and 6.1.1.4'
O O 0.0492 0.0322 'International Tables Vol C Tables 4.2.6.8 and 6.1.1.4'
Cl Cl 0.3639 0.7018 'International Tables Vol C Tables 4.2.6.8 and 6.1.1.4'
Br Br -0.6763 1.2805 'International Tables Vol C Tables 4.2.6.8 and 6.1.1.4'

loop_
_geom_angle_atom_site_label_1
_geom_angle_atom_site_label_2
_geom_angle_atom_site_label_3
_geom_angle
O1 C1 C11 120.7(3)
O1 C1 C2 121.9(3)
C11 C1 C2 117.4(2)
C1 C2 C3 111.8(2)
C1 C2 H2A 109.2
C3 C2 H2A 109.2
C1 C2 H2B 109.2
C3 C2 H2B 109.2
H2A C2 H2B 107.9
C2 C3 C32 109.5(2)
C2 C3 C31 109.8(2)
C32 C3 C31 109.4(2)
C2 C3 C4 109.0(2)
C32 C3 C4 108.9(2)
C31 C3 C4 110.2(2)
C3 C31 H31A 109.5
C3 C31 H31B 109.5
H31A C31 H31B 109.5
C3 C31 H31C 109.5
H31A C31 H31C 109.5
H31B C31 H31C 109.5
C3 C32 H32A 109.5
C3 C32 H32B 109.5
H32A C32 H32B 109.5
C3 C32 H32C 109.5
H32A C32 H32C 109.5
H32B C32 H32C 109.5
C12 C4 C3 114.2(2)
C12 C4 H4A 108.7
C3 C4 H4A 108.7
C12 C4 H4B 108.7
C3 C4 H4B 108.7
H4A C4 H4B 107.6
C13 C5 C6 113.6(2)
C13 C5 H5A 108.8
C6 C5 H5A 108.8
C13 C5 H5B 108.8
C6 C5 H5B 108.8
H5A C5 H5B 107.7
C7 C6 C61 109.8(2)
C7 C6 C5 109.3(2)
C61 C6 C5 109.9(2)
C7 C6 C62 109.4(3)
C61 C6 C62 109.4(2)
C5 C6 C62 109.0(2)
C6 C61 H61A 109.5
C6 C61 H61B 109.5
H61A C61 H61B 109.5
C6 C61 H61C 109.5
H61A C61 H61C 109.5
H61B C61 H61C 109.5
C6 C62 H62A 109.5
C6 C62 H62B 109.5
H62A C62 H62B 109.5
C6 C62 H62C 109.5
H62A C62 H62C 109.5
H62B C62 H62C 109.5
C8 C7 C6 111.0(2)
C8 C7 H7A 109.4
C6 C7 H7A 109.4
C8 C7 H7B 109.4
C6 C7 H7B 109.4
H7A C7 H7B 108.0
O8 C8 C14 121.5(3)
O8 C8 C7 120.4(3)
C14 C8 C7 118.0(2)
C11 C9 C14 108.1(2)
C11 C9 C91 112.1(2)
C14 C9 C91 110.1(2)
C11 C9 H9 108.8
C14 C9 H9 108.8
C91 C9 H9 108.8
C13 N10 C12 119.2(2)
C13 N10 C101 120.6(2)
C12 N10 C101 120.1(2)
N10 C101 C102 111.2(2)
N10 C101 H10A 109.4
C102 C101 H10A 109.4
N10 C101 H10B 109.4
C102 C101 H10B 109.4
H10A C101 H10B 108.0
O102 C102 C101 109.0(3)
O102 C102 H10C 109.9
C101 C102 H10C 109.9
O102 C102 H10D 109.9
C101 C102 H10D 109.9
H10C C102 H10D 108.3
C102 O102 H102 112(3)
C12 C11 C1 121.3(2)
C12 C11 C9 120.6(2)
C1 C11 C9 118.1(2)
C11 C12 N10 119.8(2)
C11 C12 C4 121.5(2)
N10 C12 C4 118.7(2)
C14 C13 N10 120.8(3)
C14 C13 C5 121.5(3)
N10 C13 C5 117.7(2)
C13 C14 C8 121.5(3)
C13 C14 C9 120.1(2)
C8 C14 C9 118.3(2)
C96 C91 C92 118.9(2)
C96 C91 C9 120.8(2)
C92 C91 C9 120.2(2)
O92 C92 C93 118.2(2)
O92 C92 C91 122.8(2)
C93 C92 C91 118.9(3)
C92 O92 H92 107(3)
C94 C93 C92 121.8(3)
C94 C93 Br93 118.4(2)
C92 C93 Br93 119.8(2)
C93 C94 C95 118.3(2)
C93 C94 H94 120.9
C95 C94 H94 120.9
C96 C95 C94 121.1(3)
C96 C95 Cl95 119.4(2)
C94 C95 Cl95 119.5(2)
C95 C96 C91 120.9(3)
C95 C96 H96 119.5
C91 C96 H96 119.5

loop_
_geom_bond_atom_site_label_1
_geom_bond_atom_site_label_2
_geom_bond_distance
C1 O1 1.242(3)
C1 C11 1.457(4)
C1 C2 1.504(4)
C2 C3 1.527(4)
C2 H2A 0.9900
C2 H2B 0.9900
C3 C32 1.532(4)
C3 C31 1.539(4)
C3 C4 1.542(4)
C31 H31A 0.9800
C31 H31B 0.9800
C31 H31C 0.9800
C32 H32A 0.9800
C32 H32B 0.9800
C32 H32C 0.9800
C4 C12 1.508(4)
C4 H4A 0.9900
C4 H4B 0.9900
C5 C13 1.517(4)
C5 C6 1.538(4)
C5 H5A 0.9900
C5 H5B 0.9900
C6 C7 1.532(4)
C6 C61 1.533(4)
C6 C62 1.541(4)
C61 H61A 0.9800
C61 H61B 0.9800
C61 H61C 0.9800
C62 H62A 0.9800
C62 H62B 0.9800
C62 H62C 0.9800
C7 C8 1.501(4)
C7 H7A 0.9900
C7 H7B 0.9900
C8 O8 1.247(4)
C8 C14 1.447(4)
C9 C11 1.506(4)
C9 C14 1.510(4)
C9 C91 1.529(4)
C9 H9 1.0000
N10 C13 1.392(3)
N10 C12 1.399(4)
N10 C101 1.481(3)
C101 C102 1.510(4)
C101 H10A 0.9900
C101 H10B 0.9900
C102 O102 1.408(4)
C102 H10C 0.9900
C102 H10D 0.9900
O102 H102 0.81(5)
C11 C12 1.367(4)
C13 C14 1.357(4)
C91 C96 1.392(4)
C91 C92 1.410(4)
C92 O92 1.351(3)
C92 C93 1.403(4)
O92 H92 0.82(4)
C93 C94 1.387(4)
C93 Br93 1.887(3)
C94 C95 1.390(4)
C94 H94 0.9500
C95 C96 1.384(4)
C95 Cl95 1.742(3)
C96 H96 0.9500

loop_
_geom_hbond_atom_site_label_D
_geom_hbond_atom_site_label_H
_geom_hbond_atom_site_label_A
_geom_hbond_site_symmetry_A
_geom_hbond_distance_DH
_geom_hbond_distance_HA
_geom_hbond_distance_DA
_geom_hbond_angle_DHA
O92 H92 O8 . 0.82(4) 1.81(4) 2.613(3) 166(4)
O102 H102 O1 2_546 0.81(5) 2.01(5) 2.808(3) 167(5)
C61 H61B Br93 3_656 0.98 2.87 3.720(3) 146
C31 H31B O92 4_566 0.98 2.65 3.532(4) 150
C5 H5B O92 4_666 0.99 2.71 3.479(4) 135
C7 H7A O92 4_666 0.99 2.44 3.346(4) 151
C4 H4A Cl95 4_666 0.99 2.88 3.868(3) 173

loop_
_geom_torsion_atom_site_label_1
_geom_torsion_atom_site_label_2
_geom_torsion_atom_site_label_3
_geom_torsion_atom_site_label_4
_geom_torsion
O1 C1 C2 C3 143.8(3)
C11 C1 C2 C3 -36.9(3)
C1 C2 C3 C32 175.9(2)
C1 C2 C3 C31 -63.9(3)
C1 C2 C3 C4 56.9(3)
C2 C3 C4 C12 -44.4(3)
C32 C3 C4 C12 -163.8(2)
C31 C3 C4 C12 76.1(3)
C13 C5 C6 C7 45.1(3)
C13 C5 C6 C61 -75.5(3)
C13 C5 C6 C62 164.6(2)
C61 C6 C7 C8 63.6(3)
C5 C6 C7 C8 -57.0(3)
C62 C6 C7 C8 -176.2(2)
C6 C7 C8 O8 -144.6(3)
C6 C7 C8 C14 37.2(3)
C13 N10 C101 C102 -91.2(3)
C12 N10 C101 C102 89.9(3)
N10 C101 C102 O102 60.0(3)
O1 C1 C11 C12 -179.1(3)
C2 C1 C11 C12 1.6(4)
O1 C1 C11 C9 1.2(4)
C2 C1 C11 C9 -178.1(2)
C14 C9 C11 C12 -33.5(3)
C91 C9 C11 C12 88.1(3)
C14 C9 C11 C1 146.2(2)
C91 C9 C11 C1 -92.2(3)
C1 C11 C12 N10 -168.3(2)
C9 C11 C12 N10 11.4(4)
C1 C11 C12 C4 11.8(4)
C9 C11 C12 C4 -168.5(2)
C13 N10 C12 C11 14.7(4)
C101 N10 C12 C11 -166.4(2)
C13 N10 C12 C4 -165.4(2)
C101 N10 C12 C4 13.5(4)
C3 C4 C12 C11 11.1(4)
C3 C4 C12 N10 -168.8(2)
C12 N10 C13 C14 -14.5(4)
C101 N10 C13 C14 166.6(2)
C12 N10 C13 C5 164.2(2)
C101 N10 C13 C5 -14.7(4)
C6 C5 C13 C14 -12.2(4)
C6 C5 C13 N10 169.1(2)
N10 C13 C14 C8 168.2(2)
C5 C13 C14 C8 -10.4(4)
N10 C13 C14 C9 -11.8(4)
C5 C13 C14 C9 169.5(2)
O8 C8 C14 C13 179.1(3)
C7 C8 C14 C13 -2.7(4)
O8 C8 C14 C9 -0.9(4)
C7 C8 C14 C9 177.3(2)
C11 C9 C14 C13 33.7(3)
C91 C9 C14 C13 -89.1(3)
C11 C9 C14 C8 -146.4(2)
C91 C9 C14 C8 90.8(3)
C11 C9 C91 C96 -32.5(3)
C14 C9 C91 C96 87.9(3)
C11 C9 C91 C92 151.4(2)
C14 C9 C91 C92 -88.2(3)
C96 C91 C92 O92 -178.2(2)
C9 C91 C92 O92 -1.9(4)
C96 C91 C92 C93 3.0(4)
C9 C91 C92 C93 179.2(2)
O92 C92 C93 C94 179.6(2)
C91 C92 C93 C94 -1.5(4)
O92 C92 C93 Br93 1.1(3)
C91 C92 C93 Br93 180.0(2)
C92 C93 C94 C95 -1.1(4)
Br93 C93 C94 C95 177.4(2)
C93 C94 C95 C96 2.3(4)
C93 C94 C95 Cl95 -176.3(2)
C94 C95 C96 C91 -0.8(4)
Cl95 C95 C96 C91 177.8(2)
C92 C91 C96 C95 -1.9(4)
C9 C91 C96 C95 -178.1(2)
